data_4079632
loop_
_publ_author_name
'Hill, Anthony F.'
'McQueen, Caitlin M. A.'

_publ_section_title
;
 Dihydroperimidine-Derived N-Heterocyclic Pincer Carbene Complexes via
 Double C--H Activation
;
_journal_issue 23
_journal_name_full Organometallics
_journal_page_first 8051
_journal_paper_doi 10.1021/om300897w
_journal_volume 31
_journal_year 2012
_chemical_compound_source local
_chemical_formula_moiety 'C38 H56 Cl1 Ir1 N2 O1 P2, C4 H8 O1'
_chemical_formula_sum 'C42 H64 Cl Ir N2 O2 P2'
_chemical_formula_weight 918.60
_space_group_IT_number 14
_symmetry_cell_setting monoclinic
_symmetry_space_group_name_Hall '-P 2yn'
_symmetry_space_group_name_H-M 'P 1 21/n 1'
_atom_sites_solution_hydrogens difmap
_atom_sites_solution_primary direct
_cell_angle_alpha 90
_cell_angle_beta 108.3841(13)
_cell_angle_gamma 90
_cell_formula_units_Z 4
_cell_length_a 15.3069(3)
_cell_length_b 13.9062(4)
_cell_length_c 21.5639(6)
_cell_measurement_reflns_used 23487
_cell_measurement_temperature 200
_cell_measurement_theta_max 25
_cell_measurement_theta_min 2.55
_cell_volume 4355.8(2)
_computing_cell_refinement 'DENZO/SCALEPACK (Otwinowski & Minor, 1997)'
_computing_data_collection 'COLLECT (Nonius, 2001).'
_computing_data_reduction 'DENZO/SCALEPACK (Otwinowski & Minor, 1997)'
_computing_molecular_graphics 'ORTEP-3 for Windows v. 2.01'
_computing_publication_material 'CRYSTALS (Betteridge et al., 2003)'
_computing_structure_refinement 'CRYSTALS (Betteridge et al., 2003)'
_computing_structure_solution 'SIR92 (Altomare et al., 1994)'
_diffrn_ambient_temperature 200
_diffrn_measured_fraction_theta_full 0.999
_diffrn_measured_fraction_theta_max 0.999
_diffrn_measurement_device Area
_diffrn_measurement_device_type 'Nonius KappaCCD'
_diffrn_measurement_method \w
_diffrn_radiation_monochromator graphite
_diffrn_radiation_type 'Mo K\a'
_diffrn_radiation_wavelength 0.71073
_diffrn_reflns_av_R_equivalents 0.118
_diffrn_reflns_limit_h_max 17
_diffrn_reflns_limit_h_min -18
_diffrn_reflns_limit_k_max 16
_diffrn_reflns_limit_k_min 0
_diffrn_reflns_limit_l_max 25
_diffrn_reflns_limit_l_min 0
_diffrn_reflns_number 7696
_diffrn_reflns_theta_full 25.030
_diffrn_reflns_theta_max 25.030
_diffrn_reflns_theta_min 2.805
_diffrn_standards_number 0
_exptl_absorpt_coefficient_mu 3.235
_exptl_absorpt_correction_T_max 0.804
_exptl_absorpt_correction_T_min 0.574
_exptl_absorpt_correction_type integration
_exptl_absorpt_process_details
;
Gaussian integration (Coppens, 1970)
;
_exptl_crystal_colour 'pale yellow'
_exptl_crystal_density_diffrn 1.401
_exptl_crystal_density_method 'not measured'
_exptl_crystal_description plate
_exptl_crystal_F_000 1880
_exptl_crystal_size_max 0.240
_exptl_crystal_size_mid 0.200
_exptl_crystal_size_min 0.080
_platon_squeeze_details
;
;
_refine_diff_density_max 2.36
_refine_diff_density_min -1.86
_refine_ls_extinction_method None
_refine_ls_goodness_of_fit_ref 0.9288
_refine_ls_hydrogen_treatment constr
_refine_ls_matrix_type full
_refine_ls_number_parameters 451
_refine_ls_number_reflns 7695
_refine_ls_number_restraints 0
_refine_ls_R_factor_all 0.0664
_refine_ls_R_factor_gt 0.0385
_refine_ls_shift/su_max 0.0005568
_refine_ls_shift/su_mean 0.0000192
_refine_ls_structure_factor_coef Fsqd
_refine_ls_weighting_details
;
 Method= Modified Sheldrick 
 w=1/[\s^2^(F^2^) + ( 0.04P)^2^ + 6.21P] 
 ,where P=(max(Fo^2^,0) + 2Fc^2^)/3 
;
_refine_ls_weighting_scheme calc
_refine_ls_wR_factor_all 0.0831
_refine_ls_wR_factor_gt 0.0764
_refine_ls_wR_factor_ref 0.0831
_reflns_limit_h_max 17
_reflns_limit_h_min -18
_reflns_limit_k_max 16
_reflns_limit_k_min 0
_reflns_limit_l_max 25
_reflns_limit_l_min 0
_reflns_number_gt 5573
_reflns_number_total 7696
_reflns_threshold_expression I>2.0\s(I)
_oxford_diffrn_Wilson_B_factor 2.02
_oxford_diffrn_Wilson_scale 563.62
_oxford_refine_ls_r_factor_ref 0.0664
_oxford_refine_ls_scale 0.056180(6)
_oxford_reflns_number_all 7695
_oxford_reflns_threshold_expression_ref I>-10.0\s(I)
_cod_data_source_file om300897w_si_005.cif
_cod_data_source_block 1
_cod_depositor_comments
;
The following automatic conversions were performed:

'_symmetry_cell_setting' value 'Monoclinic' changed to 'monoclinic'
according to /home/saulius/struct/CIF-dictionaries/cif_core.dic
dictionary named 'cif_core.dic' version 2.4.2 from
2011-04-26.

'_atom_sites_solution_primary' value 'Direct' changed to
'direct' according to
/home/saulius/struct/CIF-dictionaries/cif_core.dic dictionary named
'cif_core.dic' version 2.4.2 from 2011-04-26.

Automatic conversion script
Id: cif_fix_values 1891 2012-01-12 08:04:46Z andrius 
;
_cod_original_sg_symbol_H-M 'P 1 21/n 1 '
_cod_original_formula_sum 'C42 H64 Cl1 Ir1 N2 O2 P2'
_cod_database_code 4079632

loop_
_symmetry_equiv_pos_as_xyz
x,y,z
-x,-y,-z
-x+1/2,y+1/2,-z+1/2
x+1/2,-y+1/2,z+1/2

loop_
_atom_site_label
_atom_site_type_symbol
_atom_site_fract_x
_atom_site_fract_y
_atom_site_fract_z
_atom_site_U_iso_or_equiv
_atom_site_occupancy
_atom_site_adp_type
_atom_site_refinement_flags_posn
Ir1 Ir 0.271897(14) 0.925205(16) 0.375563(11) 0.0238 1.0000 Uani .
Cl1 Cl 0.33166(10) 1.06550(11) 0.32934(7) 0.0342 1.0000 Uani .
N1 N 0.0658(3) 0.9631(3) 0.3158(2) 0.0275 1.0000 Uani .
N2 N 0.1251(3) 0.8526(3) 0.2538(2) 0.0265 1.0000 Uani .
P1 P 0.19430(10) 1.01839(11) 0.42868(7) 0.0273 1.0000 Uani .
P2 P 0.30587(10) 0.81456(10) 0.30728(7) 0.0259 1.0000 Uani .
C1 C 0.1477(4) 0.9396(4) 0.2952(3) 0.0285 1.0000 Uani .
C2 C -0.0166(4) 0.9759(4) 0.2642(3) 0.0305 1.0000 Uani .
C3 C -0.0874(4) 1.0362(5) 0.2680(3) 0.0432 1.0000 Uani .
C4 C -0.1707(4) 1.0405(5) 0.2166(4) 0.0548 1.0000 Uani .
C5 C -0.1840(4) 0.9882(5) 0.1606(3) 0.0437 1.0000 Uani .
C6 C -0.1140(4) 0.9250(5) 0.1547(3) 0.0367 1.0000 Uani .
C7 C -0.1263(4) 0.8673(5) 0.0986(3) 0.0447 1.0000 Uani .
C8 C -0.0589(4) 0.8058(5) 0.0956(3) 0.0484 1.0000 Uani .
C9 C 0.0250(4) 0.7984(5) 0.1463(3) 0.0393 1.0000 Uani .
C10 C 0.0426(4) 0.8559(4) 0.2015(3) 0.0291 1.0000 Uani .
C11 C -0.0283(4) 0.9197(4) 0.2066(3) 0.0299 1.0000 Uani .
C21 C 0.0826(4) 1.0374(4) 0.3663(3) 0.0299 1.0000 Uani .
C22 C 0.2026(4) 0.8151(4) 0.2355(3) 0.0292 1.0000 Uani .
C31 C 0.1670(4) 0.9630(4) 0.4982(3) 0.0324 1.0000 Uani .
C32 C 0.1043(4) 0.8751(5) 0.4778(3) 0.0449 1.0000 Uani .
C33 C 0.0790(5) 0.8353(5) 0.5359(4) 0.0503 1.0000 Uani .
C34 C 0.1631(5) 0.8115(5) 0.5931(4) 0.0599 1.0000 Uani .
C35 C 0.2265(5) 0.8974(6) 0.6126(3) 0.0695 1.0000 Uani .
C36 C 0.2520(4) 0.9370(5) 0.5547(3) 0.0472 1.0000 Uani .
C41 C 0.2351(4) 1.1409(4) 0.4518(3) 0.0310 1.0000 Uani .
C42 C 0.1784(4) 1.1981(4) 0.4857(3) 0.0426 1.0000 Uani .
C43 C 0.2107(4) 1.3036(5) 0.4971(4) 0.0477 1.0000 Uani .
C44 C 0.3122(5) 1.3099(4) 0.5334(3) 0.0459 1.0000 Uani .
C45 C 0.3677(4) 1.2535(4) 0.4982(3) 0.0429 1.0000 Uani .
C46 C 0.3379(4) 1.1485(4) 0.4889(3) 0.0350 1.0000 Uani .
C51 C 0.3986(4) 0.8460(4) 0.2742(3) 0.0277 1.0000 Uani .
C52 C 0.4906(4) 0.8712(5) 0.3248(3) 0.0380 1.0000 Uani .
C53 C 0.5582(4) 0.9110(5) 0.2912(3) 0.0501 1.0000 Uani .
C54 C 0.5717(4) 0.8395(6) 0.2417(3) 0.0535 1.0000 Uani .
C55 C 0.4802(5) 0.8131(5) 0.1917(3) 0.0509 1.0000 Uani .
C56 C 0.4127(4) 0.7728(5) 0.2247(3) 0.0393 1.0000 Uani .
C61 C 0.3173(4) 0.6881(4) 0.3319(3) 0.0291 1.0000 Uani .
C62 C 0.4031(4) 0.6659(4) 0.3884(3) 0.0458 1.0000 Uani .
C63 C 0.4118(5) 0.5589(5) 0.4059(4) 0.0599 1.0000 Uani .
C64 C 0.3268(6) 0.5219(5) 0.4185(4) 0.0639 1.0000 Uani .
C65 C 0.2394(5) 0.5440(4) 0.3620(4) 0.0516 1.0000 Uani .
C66 C 0.2313(4) 0.6512(4) 0.3468(3) 0.0397 1.0000 Uani .
C70 C 0.3820(4) 0.9105(4) 0.4472(3) 0.0300 1.0000 Uani .
C72 C -0.0235(7) 0.7144(8) 0.3415(5) 0.1024 1.0000 Uani .
C73 C -0.0890(7) 0.6875(7) 0.2781(5) 0.0898 1.0000 Uani .
C74 C -0.1669(6) 0.7573(6) 0.2730(4) 0.0760 1.0000 Uani .
C75 C -0.1595(7) 0.7793(8) 0.3414(5) 0.1037 1.0000 Uani .
O1 O 0.4469(3) 0.9008(3) 0.4917(2) 0.0464 1.0000 Uani .
O2 O -0.0792(6) 0.7393(7) 0.3810(3) 0.1333 1.0000 Uani .
H1 H 0.2333 0.8340 0.3978 0.0500 1.0000 Uiso R
H11 H 0.1561 0.9908 0.2685 0.0360 1.0000 Uiso R
H31 H -0.0789 1.0743 0.3060 0.0529 1.0000 Uiso R
H41 H -0.2184 1.0810 0.2208 0.0675 1.0000 Uiso R
H51 H -0.2404 0.9937 0.1259 0.0540 1.0000 Uiso R
H71 H -0.1819 0.8713 0.0630 0.0588 1.0000 Uiso R
H81 H -0.0687 0.7662 0.0581 0.0618 1.0000 Uiso R
H91 H 0.0705 0.7540 0.1431 0.0477 1.0000 Uiso R
H211 H 0.0824 1.0987 0.3467 0.0391 1.0000 Uiso R
H212 H 0.0354 1.0352 0.3862 0.0391 1.0000 Uiso R
H221 H 0.2127 0.8546 0.2025 0.0365 1.0000 Uiso R
H222 H 0.1893 0.7514 0.2195 0.0365 1.0000 Uiso R
H311 H 0.1344 1.0099 0.5142 0.0399 1.0000 Uiso R
H321 H 0.0497 0.8940 0.4447 0.0543 1.0000 Uiso R
H322 H 0.1349 0.8268 0.4612 0.0543 1.0000 Uiso R
H331 H 0.0431 0.8816 0.5494 0.0648 1.0000 Uiso R
H332 H 0.0441 0.7783 0.5224 0.0648 1.0000 Uiso R
H341 H 0.1438 0.7936 0.6292 0.0751 1.0000 Uiso R
H342 H 0.1949 0.7593 0.5815 0.0751 1.0000 Uiso R
H351 H 0.1974 0.9467 0.6295 0.0853 1.0000 Uiso R
H352 H 0.2810 0.8774 0.6455 0.0853 1.0000 Uiso R
H361 H 0.2888 0.9929 0.5683 0.0615 1.0000 Uiso R
H362 H 0.2862 0.8899 0.5403 0.0615 1.0000 Uiso R
H411 H 0.2272 1.1734 0.4116 0.0401 1.0000 Uiso R
H421 H 0.1839 1.1692 0.5267 0.0530 1.0000 Uiso R
H422 H 0.1158 1.1969 0.4590 0.0530 1.0000 Uiso R
H431 H 0.1777 1.3351 0.5219 0.0607 1.0000 Uiso R
H432 H 0.1985 1.3344 0.4560 0.0607 1.0000 Uiso R
H441 H 0.3304 1.3755 0.5360 0.0603 1.0000 Uiso R
H442 H 0.3238 1.2848 0.5762 0.0603 1.0000 Uiso R
H451 H 0.4310 1.2563 0.5233 0.0537 1.0000 Uiso R
H452 H 0.3593 1.2815 0.4565 0.0537 1.0000 Uiso R
H461 H 0.3502 1.1190 0.5305 0.0439 1.0000 Uiso R
H462 H 0.3715 1.1164 0.4647 0.0439 1.0000 Uiso R
H511 H 0.3788 0.9034 0.2500 0.0363 1.0000 Uiso R
H521 H 0.4805 0.9187 0.3535 0.0464 1.0000 Uiso R
H522 H 0.5160 0.8153 0.3491 0.0464 1.0000 Uiso R
H531 H 0.6159 0.9230 0.3233 0.0620 1.0000 Uiso R
H532 H 0.5344 0.9693 0.2694 0.0620 1.0000 Uiso R
H541 H 0.6103 0.8676 0.2197 0.0670 1.0000 Uiso R
H542 H 0.6001 0.7832 0.2640 0.0670 1.0000 Uiso R
H551 H 0.4539 0.8687 0.1674 0.0612 1.0000 Uiso R
H552 H 0.4908 0.7659 0.1631 0.0612 1.0000 Uiso R
H561 H 0.4366 0.7147 0.2466 0.0493 1.0000 Uiso R
H562 H 0.3552 0.7605 0.1923 0.0493 1.0000 Uiso R
H611 H 0.3216 0.6524 0.2954 0.0352 1.0000 Uiso R
H621 H 0.4013 0.7013 0.4257 0.0562 1.0000 Uiso R
H622 H 0.4553 0.6850 0.3766 0.0562 1.0000 Uiso R
H631 H 0.4636 0.5496 0.4437 0.0739 1.0000 Uiso R
H632 H 0.4205 0.5242 0.3703 0.0739 1.0000 Uiso R
H641 H 0.3220 0.5513 0.4571 0.0811 1.0000 Uiso R
H642 H 0.3326 0.4543 0.4246 0.0811 1.0000 Uiso R
H651 H 0.1875 0.5229 0.3735 0.0669 1.0000 Uiso R
H652 H 0.2418 0.5104 0.3242 0.0669 1.0000 Uiso R
H661 H 0.2249 0.6848 0.3835 0.0500 1.0000 Uiso R
H662 H 0.1785 0.6622 0.3100 0.0500 1.0000 Uiso R
H721 H 0.0116 0.7687 0.3368 0.1271 1.0000 Uiso R
H722 H 0.0168 0.6627 0.3601 0.1271 1.0000 Uiso R
H731 H -0.0632 0.6971 0.2439 0.1090 1.0000 Uiso R
H732 H -0.1080 0.6224 0.2779 0.1090 1.0000 Uiso R
H741 H -0.1613 0.8141 0.2500 0.0941 1.0000 Uiso R
H742 H -0.2251 0.7284 0.2523 0.0941 1.0000 Uiso R
H751 H -0.1563 0.8469 0.3481 0.1410 1.0000 Uiso R
H752 H -0.2103 0.7542 0.3526 0.1410 1.0000 Uiso R

loop_
_atom_site_aniso_label
_atom_site_aniso_U_11
_atom_site_aniso_U_22
_atom_site_aniso_U_33
_atom_site_aniso_U_23
_atom_site_aniso_U_13
_atom_site_aniso_U_12
Ir1 0.02505(11) 0.02158(11) 0.02490(12) -0.00070(12) 0.00807(8) 0.00075(12)
Cl1 0.0402(8) 0.0265(8) 0.0379(8) 0.0045(7) 0.0153(7) -0.0032(7)
N1 0.025(2) 0.030(3) 0.027(3) -0.006(2) 0.009(2) 0.000(2)
N2 0.023(2) 0.027(3) 0.027(3) -0.005(2) 0.004(2) 0.003(2)
P1 0.0276(8) 0.0284(8) 0.0263(8) -0.0037(7) 0.0090(7) 0.0019(7)
P2 0.0291(8) 0.0223(8) 0.0270(8) -0.0021(6) 0.0096(7) 0.0020(6)
C1 0.030(3) 0.023(3) 0.035(3) -0.005(3) 0.013(3) -0.001(2)
C2 0.024(3) 0.028(3) 0.037(4) -0.003(3) 0.006(3) -0.005(3)
C3 0.028(3) 0.044(4) 0.052(4) -0.002(3) 0.004(3) 0.010(3)
C4 0.034(4) 0.065(5) 0.057(5) -0.003(4) 0.002(3) 0.021(3)
C5 0.027(3) 0.056(4) 0.039(4) 0.002(3) -0.002(3) 0.008(3)
C6 0.032(3) 0.042(4) 0.035(3) 0.006(3) 0.008(3) 0.000(3)
C7 0.031(3) 0.072(5) 0.026(4) -0.009(3) 0.001(3) -0.003(3)
C8 0.041(4) 0.061(5) 0.036(4) -0.013(3) 0.002(3) -0.004(4)
C9 0.032(3) 0.051(4) 0.034(4) -0.005(3) 0.009(3) 0.000(3)
C10 0.029(3) 0.030(3) 0.028(3) 0.002(3) 0.007(3) -0.007(3)
C11 0.030(3) 0.032(3) 0.026(3) 0.002(3) 0.007(2) 0.000(3)
C21 0.028(3) 0.029(3) 0.032(3) -0.002(3) 0.008(3) 0.002(3)
C22 0.032(3) 0.027(3) 0.030(3) -0.007(3) 0.011(3) 0.000(3)
C31 0.033(3) 0.034(3) 0.034(4) -0.007(3) 0.016(3) -0.002(3)
C32 0.049(4) 0.037(4) 0.056(5) -0.007(3) 0.027(4) -0.011(3)
C33 0.053(4) 0.042(4) 0.069(5) -0.007(4) 0.038(4) -0.010(3)
C34 0.074(5) 0.060(5) 0.059(5) 0.018(4) 0.038(4) -0.004(4)
C35 0.075(5) 0.086(6) 0.045(5) 0.024(4) 0.015(4) -0.024(5)
C36 0.038(3) 0.067(5) 0.036(4) 0.019(4) 0.009(3) -0.010(4)
C41 0.040(3) 0.025(3) 0.031(3) -0.002(3) 0.016(3) 0.006(3)
C42 0.036(4) 0.039(4) 0.051(4) -0.013(3) 0.013(3) 0.000(3)
C43 0.045(4) 0.038(4) 0.064(5) -0.015(3) 0.023(4) 0.005(3)
C44 0.065(5) 0.029(4) 0.045(4) -0.008(3) 0.019(4) -0.006(3)
C45 0.038(4) 0.037(4) 0.050(4) -0.008(3) 0.009(3) -0.006(3)
C46 0.032(3) 0.033(3) 0.036(4) -0.003(3) 0.005(3) -0.005(3)
C51 0.031(3) 0.023(3) 0.028(3) 0.000(3) 0.009(3) 0.004(3)
C52 0.027(3) 0.049(4) 0.034(4) -0.005(3) 0.004(3) -0.007(3)
C53 0.036(3) 0.068(5) 0.050(4) -0.014(4) 0.018(3) -0.017(4)
C54 0.044(4) 0.072(5) 0.055(5) -0.003(4) 0.029(4) -0.007(4)
C55 0.058(4) 0.058(5) 0.049(4) -0.004(4) 0.034(4) 0.003(4)
C56 0.039(4) 0.041(4) 0.042(4) -0.016(3) 0.017(3) -0.007(3)
C61 0.037(3) 0.021(3) 0.030(3) -0.004(3) 0.011(3) -0.002(3)
C62 0.049(4) 0.038(4) 0.042(4) 0.004(3) 0.001(3) 0.004(3)
C63 0.077(5) 0.036(4) 0.054(5) 0.013(4) 0.003(4) 0.006(4)
C64 0.116(7) 0.030(4) 0.048(5) 0.010(4) 0.030(5) 0.005(4)
C65 0.076(5) 0.025(4) 0.059(5) 0.001(3) 0.030(4) -0.012(3)
C66 0.046(4) 0.035(4) 0.042(4) -0.003(3) 0.019(3) -0.001(3)
C70 0.036(3) 0.020(3) 0.040(4) -0.003(3) 0.022(3) -0.002(3)
C72 0.079(7) 0.136(10) 0.100(8) 0.018(8) 0.038(6) 0.005(7)
C73 0.097(7) 0.096(8) 0.082(7) -0.027(6) 0.037(6) -0.027(6)
C74 0.087(6) 0.077(6) 0.069(6) 0.000(5) 0.032(5) -0.016(5)
C75 0.102(8) 0.136(10) 0.073(7) -0.013(7) 0.028(6) 0.014(8)
O1 0.034(2) 0.054(3) 0.042(3) 0.000(2) -0.001(2) 0.005(2)
O2 0.109(6) 0.233(10) 0.064(5) -0.007(6) 0.036(4) -0.013(6)

loop_
_atom_type_symbol
_atom_type_scat_dispersion_real
_atom_type_scat_dispersion_imag
_atom_type_scat_Cromer_Mann_a1
_atom_type_scat_Cromer_Mann_b1
_atom_type_scat_Cromer_Mann_a2
_atom_type_scat_Cromer_Mann_b2
_atom_type_scat_Cromer_Mann_a3
_atom_type_scat_Cromer_Mann_b3
_atom_type_scat_Cromer_Mann_a4
_atom_type_scat_Cromer_Mann_b4
_atom_type_scat_Cromer_Mann_c
_atom_type_scat_source
C 0.0033 0.0016 2.3100 20.8439 1.0200 10.2075 1.5886 0.5687 0.8650 51.6512 0.2156 'International Tables Vol C 4.2.6.8 and 6.1.1.4'
H 0.0000 0.0000 0.4930 10.5109 0.3229 26.1257 0.1402 3.1424 0.0408 57.7998 0.0030 'International Tables Vol C 4.2.6.8 and 6.1.1.4'
Cl 0.1484 0.1585 11.4604 0.0104 7.1964 1.1662 6.2556 18.5194 1.6455 47.7784 -9.5574 'International Tables Vol C 4.2.6.8 and 6.1.1.4'
Ir -1.4442 7.9887 27.3049 1.5928 16.7296 8.8655 15.6115 0.4179 5.8338 45.0011 11.4722 'International Tables Vol C 4.2.6.8 and 6.1.1.4'
N 0.0061 0.0033 12.2126 0.0057 3.1322 9.8933 2.0125 28.9975 1.1663 0.5826 -11.5290 'International Tables Vol C 4.2.6.8 and 6.1.1.4'
O 0.0106 0.0060 3.0485 13.2771 2.2868 5.7011 1.5463 0.3239 0.8670 32.9089 0.2508 'International Tables Vol C 4.2.6.8 and 6.1.1.4'
P 0.1023 0.0942 6.4345 1.9067 4.1791 27.1570 1.7800 0.5260 1.4908 68.1645 1.1149 'International Tables Vol C 4.2.6.8 and 6.1.1.4'

loop_
_exptl_crystal_face_index_h
_exptl_crystal_face_index_k
_exptl_crystal_face_index_l
_exptl_crystal_face_perp_dist
1 0 0 0.030
0 -1 0 0.080
0 1 0 0.120
0 0 1 0.100
-3 0 2 0.030
-6 0 -1 0.074
9 0 -8 0.042
0 4 3 0.093
0 -1 -3 0.124
0 1 -5 0.118

loop_
_geom_angle_atom_site_label_1
_geom_angle_atom_site_label_2
_geom_angle_atom_site_label_3
_geom_angle
_geom_angle_publ_flag
Cl1 Ir1 P1 94.05(5) yes
Cl1 Ir1 P2 94.70(5) yes
P1 Ir1 P2 162.76(5) yes
Cl1 Ir1 C1 86.98(15) yes
P1 Ir1 C1 83.35(14) yes
P2 Ir1 C1 82.31(14) yes
Cl1 Ir1 C70 93.78(16) yes
P1 Ir1 C70 96.91(17) yes
P2 Ir1 C70 97.30(17) yes
C1 Ir1 C70 179.2(2) yes
Cl1 Ir1 H1 174.6 no
P1 Ir1 H1 90.0 no
P2 Ir1 H1 80.5 no
C1 Ir1 H1 90.0 no
C70 Ir1 H1 89.3 no
C1 N1 C2 114.8(4) yes
C1 N1 C21 114.2(4) yes
C2 N1 C21 113.8(4) yes
C1 N2 C10 116.0(4) yes
C1 N2 C22 113.6(4) yes
C10 N2 C22 113.4(4) yes
Ir1 P1 C21 103.05(18) yes
Ir1 P1 C31 117.1(2) yes
C21 P1 C31 105.0(3) yes
Ir1 P1 C41 118.42(18) yes
C21 P1 C41 103.0(3) yes
C31 P1 C41 108.2(3) yes
Ir1 P2 C22 103.25(18) yes
Ir1 P2 C51 116.68(18) yes
C22 P2 C51 103.8(3) yes
Ir1 P2 C61 118.52(19) yes
C22 P2 C61 103.2(3) yes
C51 P2 C61 109.1(3) yes
Ir1 C1 N1 113.2(4) yes
Ir1 C1 N2 113.0(3) yes
N1 C1 N2 107.5(4) yes
Ir1 C1 H11 107.7 no
N1 C1 H11 107.7 no
N2 C1 H11 107.4 no
N1 C2 C3 123.3(5) yes
N1 C2 C11 117.0(5) yes
C3 C2 C11 119.6(5) yes
C2 C3 C4 120.6(6) yes
C2 C3 H31 119.3 no
C4 C3 H31 120.1 no
C3 C4 C5 121.4(6) yes
C3 C4 H41 118.9 no
C5 C4 H41 119.7 no
C4 C5 C6 120.0(6) yes
C4 C5 H51 119.9 no
C6 C5 H51 120.1 no
C5 C6 C7 121.8(5) yes
C5 C6 C11 119.4(6) yes
C7 C6 C11 118.8(5) yes
C6 C7 C8 120.0(6) yes
C6 C7 H71 120.1 no
C8 C7 H71 119.9 no
C7 C8 C9 122.0(6) yes
C7 C8 H81 119.2 no
C9 C8 H81 118.8 no
C8 C9 C10 120.6(6) yes
C8 C9 H91 120.1 no
C10 C9 H91 119.3 no
N2 C10 C9 123.5(5) yes
N2 C10 C11 118.1(5) yes
C9 C10 C11 118.4(5) yes
C6 C11 C10 120.0(5) yes
C6 C11 C2 119.0(5) yes
C10 C11 C2 121.0(5) yes
N1 C21 P1 110.4(4) yes
N1 C21 H211 109.1 no
P1 C21 H211 109.1 no
N1 C21 H212 109.4 no
P1 C21 H212 109.4 no
H211 C21 H212 109.5 no
P2 C22 N2 109.4(4) yes
P2 C22 H221 109.6 no
N2 C22 H221 109.5 no
P2 C22 H222 109.5 no
N2 C22 H222 109.4 no
H221 C22 H222 109.5 no
P1 C31 C32 112.4(4) yes
P1 C31 C36 113.2(4) yes
C32 C31 C36 110.0(5) yes
P1 C31 H311 106.7 no
C32 C31 H311 107.4 no
C36 C31 H311 106.7 no
C31 C32 C33 110.6(5) yes
C31 C32 H321 108.7 no
C33 C32 H321 109.0 no
C31 C32 H322 109.6 no
C33 C32 H322 109.5 no
H321 C32 H322 109.5 no
C32 C33 C34 112.2(5) yes
C32 C33 H331 109.1 no
C34 C33 H331 109.0 no
C32 C33 H332 108.4 no
C34 C33 H332 108.6 no
H331 C33 H332 109.5 no
C33 C34 C35 111.1(6) yes
C33 C34 H341 108.7 no
C35 C34 H341 108.5 no
C33 C34 H342 109.1 no
C35 C34 H342 109.9 no
H341 C34 H342 109.5 no
C34 C35 C36 111.4(6) yes
C34 C35 H351 109.9 no
C36 C35 H351 109.0 no
C34 C35 H352 108.1 no
C36 C35 H352 109.0 no
H351 C35 H352 109.5 no
C35 C36 C31 111.5(5) yes
C35 C36 H361 108.8 no
C31 C36 H361 109.0 no
C35 C36 H362 109.2 no
C31 C36 H362 108.8 no
H361 C36 H362 109.5 no
P1 C41 C42 114.8(4) yes
P1 C41 C46 114.5(4) yes
C42 C41 C46 111.1(5) yes
P1 C41 H411 105.1 no
C42 C41 H411 105.2 no
C46 C41 H411 105.0 no
C41 C42 C43 111.8(5) yes
C41 C42 H421 109.2 no
C43 C42 H421 109.0 no
C41 C42 H422 108.4 no
C43 C42 H422 109.0 no
H421 C42 H422 109.5 no
C42 C43 C44 111.4(5) yes
C42 C43 H431 109.2 no
C44 C43 H431 109.1 no
C42 C43 H432 108.7 no
C44 C43 H432 109.0 no
H431 C43 H432 109.5 no
C43 C44 C45 111.0(5) yes
C43 C44 H441 108.8 no
C45 C44 H441 109.0 no
C43 C44 H442 109.2 no
C45 C44 H442 109.4 no
H441 C44 H442 109.5 no
C44 C45 C46 111.6(5) yes
C44 C45 H451 108.8 no
C46 C45 H451 108.9 no
C44 C45 H452 109.2 no
C46 C45 H452 108.8 no
H451 C45 H452 109.5 no
C41 C46 C45 110.6(5) yes
C41 C46 H461 109.2 no
C45 C46 H461 109.2 no
C41 C46 H462 109.0 no
C45 C46 H462 109.4 no
H461 C46 H462 109.5 no
P2 C51 C52 115.5(4) yes
P2 C51 C56 114.1(4) yes
C52 C51 C56 110.4(5) yes
P2 C51 H511 105.3 no
C52 C51 H511 105.2 no
C56 C51 H511 105.3 no
C51 C52 C53 110.5(5) yes
C51 C52 H521 108.9 no
C53 C52 H521 109.1 no
C51 C52 H522 109.4 no
C53 C52 H522 109.4 no
H521 C52 H522 109.5 no
C52 C53 C54 110.9(5) yes
C52 C53 H531 109.2 no
C54 C53 H531 109.0 no
C52 C53 H532 109.2 no
C54 C53 H532 109.1 no
H531 C53 H532 109.5 no
C53 C54 C55 110.9(5) yes
C53 C54 H541 109.1 no
C55 C54 H541 109.0 no
C53 C54 H542 109.1 no
C55 C54 H542 109.3 no
H541 C54 H542 109.5 no
C54 C55 C56 111.5(6) yes
C54 C55 H551 109.2 no
C56 C55 H551 108.8 no
C54 C55 H552 108.7 no
C56 C55 H552 109.2 no
H551 C55 H552 109.5 no
C51 C56 C55 110.0(5) yes
C51 C56 H561 109.5 no
C55 C56 H561 109.3 no
C51 C56 H562 109.2 no
C55 C56 H562 109.3 no
H561 C56 H562 109.5 no
P2 C61 C62 114.1(4) yes
P2 C61 C66 111.8(4) yes
C62 C61 C66 110.2(5) yes
P2 C61 H611 106.7 no
C62 C61 H611 107.0 no
C66 C61 H611 106.6 no
C61 C62 C63 112.4(5) yes
C61 C62 H621 109.0 no
C63 C62 H621 108.6 no
C61 C62 H622 108.5 no
C63 C62 H622 108.8 no
H621 C62 H622 109.5 no
C62 C63 C64 111.3(6) yes
C62 C63 H631 109.1 no
C64 C63 H631 109.5 no
C62 C63 H632 108.6 no
C64 C63 H632 108.8 no
H631 C63 H632 109.5 no
C63 C64 C65 112.1(6) yes
C63 C64 H641 108.8 no
C65 C64 H641 108.9 no
C63 C64 H642 108.3 no
C65 C64 H642 109.2 no
H641 C64 H642 109.5 no
C64 C65 C66 111.0(5) yes
C64 C65 H651 108.8 no
C66 C65 H651 109.9 no
C64 C65 H652 109.0 no
C66 C65 H652 108.7 no
H651 C65 H652 109.5 no
C61 C66 C65 110.7(5) yes
C61 C66 H661 109.3 no
C65 C66 H661 109.0 no
C61 C66 H662 109.2 no
C65 C66 H662 109.1 no
H661 C66 H662 109.5 no
Ir1 C70 O1 177.9(5) yes
C73 C72 O2 104.9(8) yes
C73 C72 H721 110.4 no
O2 C72 H721 109.6 no
C73 C72 H722 111.2 no
O2 C72 H722 111.2 no
H721 C72 H722 109.5 no
C72 C73 C74 101.3(8) yes
C72 C73 H731 111.0 no
C74 C73 H731 111.3 no
C72 C73 H732 111.6 no
C74 C73 H732 112.1 no
H731 C73 H732 109.5 no
C73 C74 C75 104.4(8) yes
C73 C74 H741 111.8 no
C75 C74 H741 111.0 no
C73 C74 H742 111.2 no
C75 C74 H742 108.8 no
H741 C74 H742 109.5 no
C74 C75 O2 108.0(8) yes
C74 C75 H751 109.8 no
O2 C75 H751 108.3 no
C74 C75 H752 111.5 no
O2 C75 H752 109.7 no
H751 C75 H752 109.5 no
C72 O2 C75 108.3(8) yes

loop_
_geom_bond_atom_site_label_1
_geom_bond_atom_site_label_2
_geom_bond_distance
_geom_bond_publ_flag
Ir1 Cl1 2.4923(14) yes
Ir1 P1 2.2935(15) yes
Ir1 P2 2.2998(15) yes
Ir1 C1 2.141(5) yes
Ir1 C70 1.904(6) yes
Ir1 H1 1.539 no
N1 C1 1.493(6) yes
N1 C2 1.405(7) yes
N1 C21 1.464(7) yes
N2 C1 1.477(7) yes
N2 C10 1.404(7) yes
N2 C22 1.460(6) yes
P1 C21 1.831(5) yes
P1 C31 1.847(6) yes
P1 C41 1.829(6) yes
P2 C22 1.830(6) yes
P2 C51 1.831(5) yes
P2 C61 1.830(5) yes
C1 H11 0.950 no
C2 C3 1.394(8) yes
C2 C11 1.429(8) yes
C3 C4 1.402(8) yes
C3 H31 0.950 no
C4 C5 1.368(9) yes
C4 H41 0.950 no
C5 C6 1.424(8) yes
C5 H51 0.950 no
C6 C7 1.413(8) yes
C6 C11 1.433(7) yes
C7 C8 1.358(9) yes
C7 H71 0.950 no
C8 C9 1.405(8) yes
C8 H81 0.950 no
C9 C10 1.388(8) yes
C9 H91 0.950 no
C10 C11 1.432(8) yes
C21 H211 0.950 no
C21 H212 0.950 no
C22 H221 0.950 no
C22 H222 0.950 no
C31 C32 1.530(8) yes
C31 C36 1.519(8) yes
C31 H311 0.950 no
C32 C33 1.527(9) yes
C32 H321 0.950 no
C32 H322 0.950 no
C33 C34 1.512(9) yes
C33 H331 0.950 no
C33 H332 0.950 no
C34 C35 1.512(9) yes
C34 H341 0.950 no
C34 H342 0.950 no
C35 C36 1.525(8) yes
C35 H351 0.950 no
C35 H352 0.950 no
C36 H361 0.950 no
C36 H362 0.950 no
C41 C42 1.525(8) yes
C41 C46 1.528(7) yes
C41 H411 0.950 no
C42 C43 1.542(8) yes
C42 H421 0.950 no
C42 H422 0.950 no
C43 C44 1.505(9) yes
C43 H431 0.950 no
C43 H432 0.950 no
C44 C45 1.524(8) yes
C44 H441 0.950 no
C44 H442 0.950 no
C45 C46 1.523(8) yes
C45 H451 0.950 no
C45 H452 0.950 no
C46 H461 0.950 no
C46 H462 0.950 no
C51 C52 1.525(7) yes
C51 C56 1.539(7) yes
C51 H511 0.950 no
C52 C53 1.542(8) yes
C52 H521 0.950 no
C52 H522 0.950 no
C53 C54 1.519(9) yes
C53 H531 0.950 no
C53 H532 0.950 no
C54 C55 1.519(9) yes
C54 H541 0.950 no
C54 H542 0.950 no
C55 C56 1.532(8) yes
C55 H551 0.950 no
C55 H552 0.950 no
C56 H561 0.950 no
C56 H562 0.950 no
C61 C62 1.515(8) yes
C61 C66 1.539(8) yes
C61 H611 0.950 no
C62 C63 1.531(8) yes
C62 H621 0.950 no
C62 H622 0.950 no
C63 C64 1.503(10) yes
C63 H631 0.950 no
C63 H632 0.950 no
C64 C65 1.530(10) yes
C64 H641 0.950 no
C64 H642 0.950 no
C65 C66 1.523(8) yes
C65 H651 0.950 no
C65 H652 0.950 no
C66 H661 0.950 no
C66 H662 0.950 no
C70 O1 1.150(7) yes
C72 C73 1.465(12) yes
C72 O2 1.425(11) yes
C72 H721 0.950 no
C72 H722 0.950 no
C73 C74 1.516(11) yes
C73 H731 0.950 no
C73 H732 0.950 no
C74 C75 1.477(11) yes
C74 H741 0.950 no
C74 H742 0.950 no
C75 O2 1.373(11) yes
C75 H751 0.950 no
C75 H752 0.950 no

loop_
_platon_squeeze_void_nr
_platon_squeeze_void_average_x
_platon_squeeze_void_average_y
_platon_squeeze_void_average_z
_platon_squeeze_void_volume
_platon_squeeze_void_count_electrons
_platon_squeeze_void_content
1 0.500 0.000 0.000 164 33 ' '
2 0.542 0.094 0.362 13 2 ' '
3 1.000 0.500 0.500 164 33 ' '
4 0.042 0.406 0.862 13 2 ' '
5 0.958 0.594 0.138 13 2 ' '
6 0.458 0.906 0.638 12 2 ' '
